data_1100808
loop_
_publ_author_name
'Dorcier, Antoine'
'Dyson, Paul J.'
'Gossens, Christian'
'Rothlisberger, Ursula'
'Scopelliti, Rosario'
'Tavernelli, Ivano'

_publ_section_title
;
 Binding of Organometallic Ruthenium(II) and Osmium(II) Complexes to
 an Oligonucleotide: A Combined Mass Spectrometric and Theoretical Study
;
_journal_coden_ASTM ORGND7
_journal_issue 9
_journal_name_full Organometallics
_journal_page_first 2114
_journal_page_last 2123
_journal_paper_doi 10.1021/om049022a
_journal_volume 24
_journal_year 2005
_chemical_formula_moiety 'C17 H29 Cl2 N3 Os P, 0.5(C H4 O), Cl'
_chemical_formula_sum 'C17.5 H31 Cl3 N3 O0.5 Os P'
_chemical_formula_weight 618.97
_space_group_IT_number 14
_symmetry_cell_setting monoclinic
_symmetry_space_group_name_Hall '-P 2ybc'
_symmetry_space_group_name_H-M 'P 1 21/c 1'
_atom_sites_solution_hydrogens geom
_atom_sites_solution_primary direct
_atom_sites_solution_secondary difmap
_audit_creation_method SHELXL-97
_cell_angle_alpha 90.00
_cell_angle_beta 113.142(14)
_cell_angle_gamma 90.00
_cell_formula_units_Z 4
_cell_length_a 13.5918(20)
_cell_length_b 10.7345(9)
_cell_length_c 16.442(2)
_cell_measurement_reflns_used 3519
_cell_measurement_temperature 140(2)
_cell_measurement_theta_max 21.63555
_cell_measurement_theta_min 2.32765
_cell_volume 2205.9(5)
_computing_cell_refinement 'Oxford Diffraction, CrysAlis RED'
_computing_data_collection 'Oxford Diffraction, CrysAlis CCD'
_computing_data_reduction 'Oxford Diffraction, CrysAlis RED'
_computing_molecular_graphics 'Bruker SHELXTL'
_computing_publication_material 'Bruker SHELXTL'
_computing_structure_refinement 'SHELXL-97 (Sheldrick, 1997)'
_computing_structure_solution 'SHELXS-97 (Sheldrick, 1990)'
_diffrn_ambient_temperature 140(2)
_diffrn_detector_area_resol_mean ?
_diffrn_measured_fraction_theta_full 0.965
_diffrn_measured_fraction_theta_max 0.965
_diffrn_measurement_device_type 'Oxford Diffraction, KM4/Sapphire CCD'
_diffrn_measurement_method 'phi and omega scans'
_diffrn_radiation_monochromator graphite
_diffrn_radiation_source 'fine-focus sealed tube'
_diffrn_radiation_type MoK\a
_diffrn_radiation_wavelength 0.71073
_diffrn_reflns_av_R_equivalents 0.0772
_diffrn_reflns_av_sigmaI/netI 0.0625
_diffrn_reflns_limit_h_max 16
_diffrn_reflns_limit_h_min -16
_diffrn_reflns_limit_k_max 11
_diffrn_reflns_limit_k_min -12
_diffrn_reflns_limit_l_max 19
_diffrn_reflns_limit_l_min -19
_diffrn_reflns_number 12057
_diffrn_reflns_theta_full 25.03
_diffrn_reflns_theta_max 25.03
_diffrn_reflns_theta_min 3.17
_diffrn_standards_decay_% ?
_diffrn_standards_interval_count ?
_diffrn_standards_interval_time ?
_diffrn_standards_number ?
_exptl_absorpt_coefficient_mu 6.227
_exptl_absorpt_correction_T_max 0.685
_exptl_absorpt_correction_T_min 0.220
_exptl_absorpt_correction_type refdelf
_exptl_absorpt_process_details
;
(See: Walker, N. & Stuart, D. (1983) Acta Cryst. A39, 158-166)
;
_exptl_crystal_colour orange
_exptl_crystal_density_diffrn 1.864
_exptl_crystal_density_meas ?
_exptl_crystal_density_method 'not measured'
_exptl_crystal_description irregular
_exptl_crystal_F_000 1212
_exptl_crystal_size_max 0.16
_exptl_crystal_size_mid 0.14
_exptl_crystal_size_min 0.11
_refine_diff_density_max 4.421
_refine_diff_density_min -2.583
_refine_diff_density_rms 0.268
_refine_ls_extinction_coef ?
_refine_ls_extinction_method none
_refine_ls_goodness_of_fit_ref 1.196
_refine_ls_hydrogen_treatment mixed
_refine_ls_matrix_type full
_refine_ls_number_parameters 244
_refine_ls_number_reflns 3764
_refine_ls_number_restraints 6
_refine_ls_restrained_S_all 1.195
_refine_ls_R_factor_all 0.0865
_refine_ls_R_factor_gt 0.0774
_refine_ls_shift/su_max 0.000
_refine_ls_shift/su_mean 0.000
_refine_ls_structure_factor_coef Fsqd
_refine_ls_weighting_details 'calc w=1/[\s^2^(Fo^2^)+(0.0000P)^2^+99.6300P] where P=(Fo^2^+2Fc^2^)/3'
_refine_ls_weighting_scheme calc
_refine_ls_wR_factor_gt 0.1656
_refine_ls_wR_factor_ref 0.1700
_reflns_number_gt 3220
_reflns_number_total 3764
_reflns_threshold_expression >2sigma(I)
_cod_duplicate_entry 4060317
_cod_data_source_file om049022asi20041210_041724.cif
_cod_data_source_block 4
_cod_depositor_comments
;
The following automatic conversions were performed:
'_symmetry_cell_setting' value 'Monoclinic' changed to 'monoclinic'
according to '/home/saulius/struct/CIF-dictionaries/cif_core.dic'
dictionary named 'cif_core.dic' version 2.4.1 from 2010-06-29.

Automatic conversion script
Id: cif_fix_enum 1527 2010-12-29 10:47:43Z saulius 
;
_cod_original_sg_symbol_H-M P2(1)/c
_cod_original_formula_sum 'C17.50 H31 Cl3 N3 O0.50 Os P'
_cod_database_code 1100808

loop_
_symmetry_equiv_pos_as_xyz
'x, y, z'
'-x, y+1/2, -z+1/2'
'-x, -y, -z'
'x, -y-1/2, z-1/2'

loop_
_atom_site_label
_atom_site_type_symbol
_atom_site_fract_x
_atom_site_fract_y
_atom_site_fract_z
_atom_site_U_iso_or_equiv
_atom_site_adp_type
_atom_site_occupancy
_atom_site_symmetry_multiplicity
_atom_site_calc_flag
_atom_site_refinement_flags
_atom_site_disorder_assembly
_atom_site_disorder_group
Os1 Os 0.16908(4) 0.05850(6) 0.35360(4) 0.0234(2) Uani 1 1 d . . .
Cl1 Cl 0.1789(3) -0.1522(4) 0.3023(3) 0.0341(9) Uani 1 1 d . . .
Cl2 Cl -0.0012(3) -0.0052(4) 0.3572(3) 0.0326(9) Uani 1 1 d . . .
P1 P 0.2443(3) -0.0424(4) 0.4888(2) 0.0244(8) Uani 1 1 d . . .
N1 N 0.3040(10) -0.0351(14) 0.6719(8) 0.031(3) Uani 1 1 d . . .
N2 N 0.2544(11) -0.2409(15) 0.5992(9) 0.036(3) Uani 1 1 d . . .
N3 N 0.4255(11) -0.1453(15) 0.6152(9) 0.040(4) Uani 1 1 d . . .
C1 C 0.2469(12) 0.0419(16) 0.5884(9) 0.027(4) Uani 1 1 d . . .
H1A H 0.2842 0.1226 0.5936 0.033 Uiso 1 1 calc R . .
H1B H 0.1727 0.0594 0.5821 0.033 Uiso 1 1 calc R . .
C2 C 0.1893(14) -0.1912(17) 0.5070(11) 0.038(4) Uani 1 1 d . . .
H2A H 0.1141 -0.1792 0.4998 0.046 Uiso 1 1 calc R . .
H2B H 0.1901 -0.2526 0.4623 0.046 Uiso 1 1 calc R . .
C3 C 0.3880(12) -0.0787(18) 0.5286(10) 0.035(4) Uani 1 1 d . . .
H3A H 0.4012 -0.1314 0.4845 0.041 Uiso 1 1 calc R . .
H3B H 0.4291 -0.0005 0.5353 0.041 Uiso 1 1 calc R . .
C4 C 0.2487(13) -0.1614(17) 0.6678(11) 0.034(4) Uani 1 1 d . . .
H4A H 0.2829 -0.2040 0.7256 0.041 Uiso 1 1 calc R . .
H4B H 0.1727 -0.1470 0.6571 0.041 Uiso 1 1 calc R . .
C5 C 0.3682(14) -0.2621(18) 0.6141(11) 0.039(4) Uani 1 1 d . . .
H5A H 0.4045 -0.3058 0.6711 0.047 Uiso 1 1 calc R . .
H5B H 0.3715 -0.3167 0.5667 0.047 Uiso 1 1 calc R . .
C6 C 0.4211(12) -0.0627(18) 0.6834(10) 0.034(4) Uani 1 1 d . . .
H6A H 0.4572 0.0166 0.6815 0.041 Uiso 1 1 calc R . .
H6B H 0.4601 -0.1012 0.7421 0.041 Uiso 1 1 calc R . .
C7 C 0.3074(16) 0.0346(19) 0.7519(11) 0.045(5) Uani 1 1 d . . .
H7A H 0.2344 0.0465 0.7484 0.068 Uiso 1 1 calc R . .
H7B H 0.3412 0.1159 0.7543 0.068 Uiso 1 1 calc R . .
H7C H 0.3489 -0.0131 0.8052 0.068 Uiso 1 1 calc R . .
C8 C 0.2309(13) 0.1264(16) 0.2532(11) 0.031(4) Uani 1 1 d . . .
C9 C 0.1231(12) 0.1711(17) 0.2281(10) 0.030(4) Uani 1 1 d . . .
H9 H 0.0706 0.1555 0.1705 0.036 Uiso 1 1 calc R . .
C10 C 0.0965(13) 0.2382(16) 0.2901(10) 0.032(4) Uani 1 1 d . . .
H10 H 0.0250 0.2671 0.2726 0.038 Uiso 1 1 calc R . .
C11 C 0.1703(11) 0.2654(14) 0.3775(9) 0.023(3) Uani 1 1 d . . .
C12 C 0.2794(13) 0.2171(16) 0.4034(11) 0.033(4) Uani 1 1 d . . .
H12 H 0.3306 0.2315 0.4617 0.040 Uiso 1 1 calc R . .
C13 C 0.3104(12) 0.1473(14) 0.3411(11) 0.027(3) Uani 1 1 d . . .
H13 H 0.3812 0.1164 0.3579 0.033 Uiso 1 1 calc R . .
C14 C 0.2642(16) 0.0470(19) 0.1905(12) 0.043(4) Uani 1 1 d . . .
H14A H 0.2001 0.0149 0.1424 0.065 Uiso 1 1 calc R . .
H14B H 0.3084 -0.0229 0.2234 0.065 Uiso 1 1 calc R . .
H14C H 0.3053 0.0983 0.1658 0.065 Uiso 1 1 calc R . .
C15 C 0.1460(14) 0.3433(15) 0.4432(11) 0.032(4) Uani 1 1 d . . .
H15 H 0.2032 0.3266 0.5029 0.039 Uiso 1 1 calc R . .
C16 C 0.1549(15) 0.4836(18) 0.4207(13) 0.044(5) Uani 1 1 d . . .
H16A H 0.2304 0.5060 0.4387 0.067 Uiso 1 1 calc R . .
H16B H 0.1226 0.5359 0.4525 0.067 Uiso 1 1 calc R . .
H16C H 0.1172 0.4967 0.3569 0.067 Uiso 1 1 calc R . .
C17 C 0.0381(15) 0.311(2) 0.4475(13) 0.047(5) Uani 1 1 d . . .
H17A H -0.0176 0.3080 0.3875 0.071 Uiso 1 1 calc R . .
H17B H 0.0198 0.3743 0.4821 0.071 Uiso 1 1 calc R . .
H17C H 0.0432 0.2293 0.4758 0.071 Uiso 1 1 calc R . .
Cl3 Cl 0.4742(5) 0.2389(5) 0.6297(3) 0.0580(14) Uani 1 1 d . . .
O1 O 0.593(2) 0.403(3) 0.5555(16) 0.052(8) Uani 0.50 1 d P A -1
H1 H 0.5864 0.3854 0.6029 0.079 Uiso 0.50 1 calc PR A -1
C18 C 0.522(6) 0.486(8) 0.513(4) 0.079(19) Uani 0.50 1 d PU A -1
H18A H 0.5464 0.5679 0.5390 0.118 Uiso 0.50 1 calc PR A -1
H18B H 0.4541 0.4652 0.5167 0.118 Uiso 0.50 1 calc PR A -1
H18C H 0.5134 0.4863 0.4508 0.118 Uiso 0.50 1 calc PR A -1

loop_
_atom_site_aniso_label
_atom_site_aniso_U_11
_atom_site_aniso_U_22
_atom_site_aniso_U_33
_atom_site_aniso_U_23
_atom_site_aniso_U_13
_atom_site_aniso_U_12
Os1 0.0211(3) 0.0271(4) 0.0216(3) -0.0012(3) 0.0080(2) -0.0003(3)
Cl1 0.039(2) 0.030(2) 0.035(2) -0.0067(17) 0.0178(17) 0.0011(18)
Cl2 0.0236(18) 0.031(2) 0.046(2) -0.0003(18) 0.0159(17) -0.0013(17)
P1 0.0231(19) 0.027(2) 0.0242(18) 0.0045(16) 0.0103(15) -0.0004(17)
N1 0.029(7) 0.042(9) 0.024(6) 0.004(6) 0.012(5) -0.005(6)
N2 0.032(7) 0.041(9) 0.033(7) 0.011(7) 0.010(6) -0.007(7)
N3 0.032(8) 0.052(11) 0.038(8) 0.016(7) 0.015(6) 0.012(7)
C1 0.030(8) 0.037(10) 0.020(7) 0.011(7) 0.015(6) 0.011(7)
C2 0.037(9) 0.032(11) 0.040(9) 0.008(8) 0.010(8) -0.002(8)
C3 0.027(8) 0.045(11) 0.029(8) 0.005(8) 0.007(7) 0.005(8)
C4 0.032(9) 0.035(10) 0.042(9) 0.017(8) 0.021(7) 0.000(8)
C5 0.044(10) 0.039(11) 0.036(9) 0.007(8) 0.017(8) 0.013(9)
C6 0.025(8) 0.047(11) 0.025(7) 0.013(8) 0.005(6) 0.010(8)
C7 0.063(12) 0.049(13) 0.027(8) -0.001(8) 0.021(8) 0.010(10)
C8 0.043(10) 0.028(9) 0.037(9) -0.004(7) 0.032(8) -0.004(8)
C9 0.019(7) 0.039(10) 0.026(8) 0.003(7) 0.001(6) 0.008(7)
C10 0.032(9) 0.028(10) 0.035(9) 0.011(7) 0.013(7) 0.008(7)
C11 0.018(7) 0.011(8) 0.032(8) -0.001(6) 0.001(6) -0.007(6)
C12 0.038(9) 0.027(10) 0.034(8) -0.001(7) 0.013(7) -0.021(8)
C13 0.028(8) 0.015(8) 0.046(9) 0.001(7) 0.022(7) -0.009(6)
C14 0.058(12) 0.040(12) 0.041(9) -0.011(9) 0.030(9) -0.005(10)
C15 0.046(10) 0.017(9) 0.038(9) 0.000(7) 0.022(8) -0.003(7)
C16 0.049(11) 0.035(11) 0.064(12) -0.015(9) 0.038(10) 0.000(9)
C17 0.051(11) 0.049(13) 0.056(11) -0.017(10) 0.037(10) -0.013(10)
Cl3 0.076(4) 0.049(3) 0.032(2) -0.007(2) 0.003(2) -0.020(3)
O1 0.047(15) 0.07(2) 0.032(13) -0.003(14) 0.006(12) -0.019(15)
C18 0.10(6) 0.11(5) 0.02(3) 0.04(3) 0.02(3) 0.03(4)

loop_
_atom_type_symbol
_atom_type_description
_atom_type_scat_dispersion_real
_atom_type_scat_dispersion_imag
_atom_type_scat_source
C C 0.0033 0.0016 'International Tables Vol C Tables 4.2.6.8 and 6.1.1.4'
H H 0.0000 0.0000 'International Tables Vol C Tables 4.2.6.8 and 6.1.1.4'
N N 0.0061 0.0033 'International Tables Vol C Tables 4.2.6.8 and 6.1.1.4'
O O 0.0106 0.0060 'International Tables Vol C Tables 4.2.6.8 and 6.1.1.4'
P P 0.1023 0.0942 'International Tables Vol C Tables 4.2.6.8 and 6.1.1.4'
Cl Cl 0.1484 0.1585 'International Tables Vol C Tables 4.2.6.8 and 6.1.1.4'
Os Os -1.2165 7.6030 'International Tables Vol C Tables 4.2.6.8 and 6.1.1.4'

loop_
_geom_angle_atom_site_label_1
_geom_angle_atom_site_label_2
_geom_angle_atom_site_label_3
_geom_angle
_geom_angle_site_symmetry_1
_geom_angle_site_symmetry_3
_geom_angle_publ_flag
C12 Os1 C13 38.5(6) . . ?
C12 Os1 C10 67.5(6) . . ?
C13 Os1 C10 79.9(6) . . ?
C12 Os1 C8 68.1(6) . . ?
C13 Os1 C8 37.6(6) . . ?
C10 Os1 C8 66.4(6) . . ?
C12 Os1 C11 38.4(6) . . ?
C13 Os1 C11 69.3(6) . . ?
C10 Os1 C11 37.0(6) . . ?
C8 Os1 C11 80.2(6) . . ?
C12 Os1 C9 80.2(6) . . ?
C13 Os1 C9 68.0(6) . . ?
C10 Os1 C9 36.5(6) . . ?
C8 Os1 C9 37.3(6) . . ?
C11 Os1 C9 67.2(6) . . ?
C12 Os1 P1 91.4(4) . . ?
C13 Os1 P1 102.6(4) . . ?
C10 Os1 P1 143.2(4) . . ?
C8 Os1 P1 134.8(5) . . ?
C11 Os1 P1 108.8(4) . . ?
C9 Os1 P1 170.4(4) . . ?
C12 Os1 Cl2 136.2(5) . . ?
C13 Os1 Cl2 170.2(4) . . ?
C10 Os1 Cl2 90.2(4) . . ?
C8 Os1 Cl2 137.9(5) . . ?
C11 Os1 Cl2 102.4(4) . . ?
C9 Os1 Cl2 104.3(4) . . ?
P1 Os1 Cl2 84.89(14) . . ?
C12 Os1 Cl1 136.4(5) . . ?
C13 Os1 Cl1 101.4(4) . . ?
C10 Os1 Cl1 135.6(4) . . ?
C8 Os1 Cl1 87.7(4) . . ?
C11 Os1 Cl1 167.8(4) . . ?
C9 Os1 Cl1 102.3(5) . . ?
P1 Os1 Cl1 80.50(14) . . ?
Cl2 Os1 Cl1 85.99(14) . . ?
C2 P1 C3 101.6(8) . . ?
C2 P1 C1 98.5(8) . . ?
C3 P1 C1 98.0(7) . . ?
C2 P1 Os1 120.5(6) . . ?
C3 P1 Os1 116.5(5) . . ?
C1 P1 Os1 117.8(5) . . ?
C7 N1 C1 110.4(13) . . ?
C7 N1 C4 109.0(13) . . ?
C1 N1 C4 111.7(12) . . ?
C7 N1 C6 108.1(13) . . ?
C1 N1 C6 110.3(11) . . ?
C4 N1 C6 107.2(13) . . ?
C4 N2 C5 109.6(13) . . ?
C4 N2 C2 112.6(14) . . ?
C5 N2 C2 112.2(13) . . ?
C6 N3 C5 110.4(13) . . ?
C6 N3 C3 110.0(14) . . ?
C5 N3 C3 114.5(14) . . ?
N1 C1 P1 110.8(11) . . ?
N1 C1 H1A 109.5 . . ?
P1 C1 H1A 109.5 . . ?
N1 C1 H1B 109.5 . . ?
P1 C1 H1B 109.5 . . ?
H1A C1 H1B 108.1 . . ?
N2 C2 P1 110.6(12) . . ?
N2 C2 H2A 109.5 . . ?
P1 C2 H2A 109.5 . . ?
N2 C2 H2B 109.5 . . ?
P1 C2 H2B 109.5 . . ?
H2A C2 H2B 108.1 . . ?
N3 C3 P1 111.0(11) . . ?
N3 C3 H3A 109.4 . . ?
P1 C3 H3A 109.4 . . ?
N3 C3 H3B 109.4 . . ?
P1 C3 H3B 109.4 . . ?
H3A C3 H3B 108.0 . . ?
N2 C4 N1 112.4(12) . . ?
N2 C4 H4A 109.1 . . ?
N1 C4 H4A 109.1 . . ?
N2 C4 H4B 109.1 . . ?
N1 C4 H4B 109.1 . . ?
H4A C4 H4B 107.9 . . ?
N3 C5 N2 112.5(14) . . ?
N3 C5 H5A 109.1 . . ?
N2 C5 H5A 109.1 . . ?
N3 C5 H5B 109.1 . . ?
N2 C5 H5B 109.1 . . ?
H5A C5 H5B 107.8 . . ?
N3 C6 N1 112.0(13) . . ?
N3 C6 H6A 109.2 . . ?
N1 C6 H6A 109.2 . . ?
N3 C6 H6B 109.2 . . ?
N1 C6 H6B 109.2 . . ?
H6A C6 H6B 107.9 . . ?
N1 C7 H7A 109.5 . . ?
N1 C7 H7B 109.5 . . ?
H7A C7 H7B 109.5 . . ?
N1 C7 H7C 109.5 . . ?
H7A C7 H7C 109.5 . . ?
H7B C7 H7C 109.5 . . ?
C9 C8 C13 120.9(14) . . ?
C9 C8 C14 121.8(15) . . ?
C13 C8 C14 117.1(15) . . ?
C9 C8 Os1 71.7(9) . . ?
C13 C8 Os1 70.4(8) . . ?
C14 C8 Os1 127.4(12) . . ?
C10 C9 C8 119.0(14) . . ?
C10 C9 Os1 70.7(9) . . ?
C8 C9 Os1 71.0(9) . . ?
C10 C9 H9 120.5 . . ?
C8 C9 H9 120.5 . . ?
Os1 C9 H9 130.3 . . ?
C9 C10 C11 123.8(15) . . ?
C9 C10 Os1 72.8(10) . . ?
C11 C10 Os1 72.4(9) . . ?
C9 C10 H10 118.1 . . ?
C11 C10 H10 118.1 . . ?
Os1 C10 H10 129.5 . . ?
C10 C11 C12 116.9(14) . . ?
C10 C11 C15 125.0(14) . . ?
C12 C11 C15 118.1(13) . . ?
C10 C11 Os1 70.6(9) . . ?
C12 C11 Os1 68.9(9) . . ?
C15 C11 Os1 133.3(11) . . ?
C13 C12 C11 121.0(14) . . ?
C13 C12 Os1 71.6(8) . . ?
C11 C12 Os1 72.7(8) . . ?
C13 C12 H12 119.5 . . ?
C11 C12 H12 119.5 . . ?
Os1 C12 H12 128.5 . . ?
C8 C13 C12 118.3(14) . . ?
C8 C13 Os1 72.0(8) . . ?
C12 C13 Os1 69.9(8) . . ?
C8 C13 H13 120.9 . . ?
C12 C13 H13 120.9 . . ?
Os1 C13 H13 129.5 . . ?
C8 C14 H14A 109.5 . . ?
C8 C14 H14B 109.5 . . ?
H14A C14 H14B 109.5 . . ?
C8 C14 H14C 109.5 . . ?
H14A C14 H14C 109.5 . . ?
H14B C14 H14C 109.5 . . ?
C11 C15 C17 113.0(14) . . ?
C11 C15 C16 107.9(13) . . ?
C17 C15 C16 113.1(15) . . ?
C11 C15 H15 107.5 . . ?
C17 C15 H15 107.5 . . ?
C16 C15 H15 107.5 . . ?
C15 C16 H16A 109.5 . . ?
C15 C16 H16B 109.5 . . ?
H16A C16 H16B 109.5 . . ?
C15 C16 H16C 109.5 . . ?
H16A C16 H16C 109.5 . . ?
H16B C16 H16C 109.5 . . ?
C15 C17 H17A 109.5 . . ?
C15 C17 H17B 109.5 . . ?
H17A C17 H17B 109.5 . . ?
C15 C17 H17C 109.5 . . ?
H17A C17 H17C 109.5 . . ?
H17B C17 H17C 109.5 . . ?
C18 O1 H1 109.5 . . ?
O1 C18 H18A 109.5 . . ?
O1 C18 H18B 109.5 . . ?
H18A C18 H18B 109.5 . . ?
O1 C18 H18C 109.5 . . ?
H18A C18 H18C 109.5 . . ?
H18B C18 H18C 109.5 . . ?

loop_
_geom_bond_atom_site_label_1
_geom_bond_atom_site_label_2
_geom_bond_distance
_geom_bond_site_symmetry_2
_geom_bond_publ_flag
Os1 C12 2.203(15) . ?
Os1 C13 2.226(14) . ?
Os1 C10 2.230(16) . ?
Os1 C8 2.247(14) . ?
Os1 C11 2.254(15) . ?
Os1 C9 2.257(16) . ?
Os1 P1 2.318(4) . ?
Os1 Cl2 2.436(4) . ?
Os1 Cl1 2.436(4) . ?
P1 C2 1.838(18) . ?
P1 C3 1.842(16) . ?
P1 C1 1.859(15) . ?
N1 C7 1.50(2) . ?
N1 C1 1.527(18) . ?
N1 C4 1.54(2) . ?
N1 C6 1.556(19) . ?
N2 C4 1.44(2) . ?
N2 C5 1.49(2) . ?
N2 C2 1.52(2) . ?
N3 C6 1.45(2) . ?
N3 C5 1.47(2) . ?
N3 C3 1.49(2) . ?
C1 H1A 0.9900 . ?
C1 H1B 0.9900 . ?
C2 H2A 0.9900 . ?
C2 H2B 0.9900 . ?
C3 H3A 0.9900 . ?
C3 H3B 0.9900 . ?
C4 H4A 0.9900 . ?
C4 H4B 0.9900 . ?
C5 H5A 0.9900 . ?
C5 H5B 0.9900 . ?
C6 H6A 0.9900 . ?
C6 H6B 0.9900 . ?
C7 H7A 0.9800 . ?
C7 H7B 0.9800 . ?
C7 H7C 0.9800 . ?
C8 C9 1.44(2) . ?
C8 C13 1.44(2) . ?
C8 C14 1.54(2) . ?
C9 C10 1.41(2) . ?
C9 H9 0.9500 . ?
C10 C11 1.42(2) . ?
C10 H10 0.9500 . ?
C11 C12 1.47(2) . ?
C11 C15 1.50(2) . ?
C12 C13 1.46(2) . ?
C12 H12 0.9500 . ?
C13 H13 0.9500 . ?
C14 H14A 0.9800 . ?
C14 H14B 0.9800 . ?
C14 H14C 0.9800 . ?
C15 C17 1.54(2) . ?
C15 C16 1.57(3) . ?
C15 H15 1.0000 . ?
C16 H16A 0.9800 . ?
C16 H16B 0.9800 . ?
C16 H16C 0.9800 . ?
C17 H17A 0.9800 . ?
C17 H17B 0.9800 . ?
C17 H17C 0.9800 . ?
O1 C18 1.29(6) . ?
O1 H1 0.8400 . ?
C18 H18A 0.9800 . ?
C18 H18B 0.9800 . ?
C18 H18C 0.9800 . ?

loop_
_geom_hbond_atom_site_label_D
_geom_hbond_atom_site_label_H
_geom_hbond_atom_site_label_A
_geom_hbond_distance_DH
_geom_hbond_distance_HA
_geom_hbond_distance_DA
_geom_hbond_angle_DHA
_geom_hbond_site_symmetry_A
O1 H1 Cl3 0.84 2.35 2.96(3) 129.7 .

loop_
_geom_torsion_atom_site_label_1
_geom_torsion_atom_site_label_2
_geom_torsion_atom_site_label_3
_geom_torsion_atom_site_label_4
_geom_torsion
_geom_torsion_site_symmetry_1
_geom_torsion_site_symmetry_2
_geom_torsion_site_symmetry_3
_geom_torsion_site_symmetry_4
_geom_torsion_publ_flag
C12 Os1 P1 C2 176.7(9) . . . . ?
C13 Os1 P1 C2 -146.1(8) . . . . ?
C10 Os1 P1 C2 123.9(10) . . . . ?
C8 Os1 P1 C2 -123.4(9) . . . . ?
C11 Os1 P1 C2 141.7(8) . . . . ?
C9 Os1 P1 C2 -154(3) . . . . ?
Cl2 Os1 P1 C2 40.4(7) . . . . ?
Cl1 Os1 P1 C2 -46.4(7) . . . . ?
C12 Os1 P1 C3 -59.7(8) . . . . ?
C13 Os1 P1 C3 -22.5(8) . . . . ?
C10 Os1 P1 C3 -112.4(10) . . . . ?
C8 Os1 P1 C3 0.2(9) . . . . ?
C11 Os1 P1 C3 -94.6(8) . . . . ?
C9 Os1 P1 C3 -31(3) . . . . ?
Cl2 Os1 P1 C3 164.0(7) . . . . ?
Cl1 Os1 P1 C3 77.2(7) . . . . ?
C12 Os1 P1 C1 56.3(8) . . . . ?
C13 Os1 P1 C1 93.6(7) . . . . ?
C10 Os1 P1 C1 3.6(10) . . . . ?
C8 Os1 P1 C1 116.2(8) . . . . ?
C11 Os1 P1 C1 21.4(7) . . . . ?
C9 Os1 P1 C1 85(3) . . . . ?
Cl2 Os1 P1 C1 -80.0(6) . . . . ?
Cl1 Os1 P1 C1 -166.7(6) . . . . ?
C7 N1 C1 P1 179.0(11) . . . . ?
C4 N1 C1 P1 -59.6(14) . . . . ?
C6 N1 C1 P1 59.5(15) . . . . ?
C2 P1 C1 N1 51.6(12) . . . . ?
C3 P1 C1 N1 -51.4(12) . . . . ?
Os1 P1 C1 N1 -177.1(8) . . . . ?
C4 N2 C2 P1 64.5(16) . . . . ?
C5 N2 C2 P1 -59.7(18) . . . . ?
C3 P1 C2 N2 47.5(14) . . . . ?
C1 P1 C2 N2 -52.6(13) . . . . ?
Os1 P1 C2 N2 178.0(9) . . . . ?
C6 N3 C3 P1 -67.3(16) . . . . ?
C5 N3 C3 P1 57.7(17) . . . . ?
C2 P1 C3 N3 -46.1(14) . . . . ?
C1 P1 C3 N3 54.4(14) . . . . ?
Os1 P1 C3 N3 -179.0(10) . . . . ?
C5 N2 C4 N1 58.2(17) . . . . ?
C2 N2 C4 N1 -67.4(17) . . . . ?
C7 N1 C4 N2 -172.5(14) . . . . ?
C1 N1 C4 N2 65.2(16) . . . . ?
C6 N1 C4 N2 -55.7(16) . . . . ?
C6 N3 C5 N2 58.1(17) . . . . ?
C3 N3 C5 N2 -66.7(18) . . . . ?
C4 N2 C5 N3 -58.7(17) . . . . ?
C2 N2 C5 N3 67.1(19) . . . . ?
C5 N3 C6 N1 -56.5(17) . . . . ?
C3 N3 C6 N1 70.9(17) . . . . ?
C7 N1 C6 N3 171.7(14) . . . . ?
C1 N1 C6 N3 -67.5(18) . . . . ?
C4 N1 C6 N3 54.4(16) . . . . ?
C12 Os1 C8 C9 -103.1(11) . . . . ?
C13 Os1 C8 C9 -133.8(14) . . . . ?
C10 Os1 C8 C9 -29.0(10) . . . . ?
C11 Os1 C8 C9 -65.0(10) . . . . ?
P1 Os1 C8 C9 -171.9(8) . . . . ?
Cl2 Os1 C8 C9 32.6(12) . . . . ?
Cl1 Os1 C8 C9 114.0(9) . . . . ?
C12 Os1 C8 C13 30.7(9) . . . . ?
C10 Os1 C8 C13 104.8(11) . . . . ?
C11 Os1 C8 C13 68.7(9) . . . . ?
C9 Os1 C8 C13 133.8(14) . . . . ?
P1 Os1 C8 C13 -38.1(12) . . . . ?
Cl2 Os1 C8 C13 166.4(7) . . . . ?
Cl1 Os1 C8 C13 -112.2(9) . . . . ?
C12 Os1 C8 C14 140.4(17) . . . . ?
C13 Os1 C8 C14 109.7(19) . . . . ?
C10 Os1 C8 C14 -145.6(17) . . . . ?
C11 Os1 C8 C14 178.4(16) . . . . ?
C9 Os1 C8 C14 -116.5(19) . . . . ?
P1 Os1 C8 C14 71.6(16) . . . . ?
Cl2 Os1 C8 C14 -83.9(16) . . . . ?
Cl1 Os1 C8 C14 -2.6(15) . . . . ?
C13 C8 C9 C10 1(2) . . . . ?
C14 C8 C9 C10 176.9(16) . . . . ?
Os1 C8 C9 C10 53.8(14) . . . . ?
C13 C8 C9 Os1 -52.5(14) . . . . ?
C14 C8 C9 Os1 123.2(16) . . . . ?
C12 Os1 C9 C10 -65.2(10) . . . . ?
C13 Os1 C9 C10 -103.3(11) . . . . ?
C8 Os1 C9 C10 -131.6(15) . . . . ?
C11 Os1 C9 C10 -27.4(9) . . . . ?
P1 Os1 C9 C10 -94(3) . . . . ?
Cl2 Os1 C9 C10 70.2(10) . . . . ?
Cl1 Os1 C9 C10 159.2(9) . . . . ?
C12 Os1 C9 C8 66.5(10) . . . . ?
C13 Os1 C9 C8 28.4(9) . . . . ?
C10 Os1 C9 C8 131.6(15) . . . . ?
C11 Os1 C9 C8 104.3(10) . . . . ?
P1 Os1 C9 C8 37(3) . . . . ?
Cl2 Os1 C9 C8 -158.1(9) . . . . ?
Cl1 Os1 C9 C8 -69.1(9) . . . . ?
C8 C9 C10 C11 0(3) . . . . ?
Os1 C9 C10 C11 53.9(15) . . . . ?
C8 C9 C10 Os1 -53.9(14) . . . . ?
C12 Os1 C10 C9 104.5(11) . . . . ?
C13 Os1 C10 C9 66.4(10) . . . . ?
C8 Os1 C10 C9 29.6(9) . . . . ?
C11 Os1 C10 C9 135.2(14) . . . . ?
P1 Os1 C10 C9 164.0(7) . . . . ?
Cl2 Os1 C10 C9 -114.2(9) . . . . ?
Cl1 Os1 C10 C9 -29.7(12) . . . . ?
C12 Os1 C10 C11 -30.7(9) . . . . ?
C13 Os1 C10 C11 -68.8(9) . . . . ?
C8 Os1 C10 C11 -105.6(10) . . . . ?
C9 Os1 C10 C11 -135.2(14) . . . . ?
P1 Os1 C10 C11 28.7(13) . . . . ?
Cl2 Os1 C10 C11 110.5(9) . . . . ?
Cl1 Os1 C10 C11 -165.0(7) . . . . ?
C9 C10 C11 C12 -1(2) . . . . ?
Os1 C10 C11 C12 52.7(12) . . . . ?
C9 C10 C11 C15 176.1(16) . . . . ?
Os1 C10 C11 C15 -129.8(15) . . . . ?
C9 C10 C11 Os1 -54.1(15) . . . . ?
C12 Os1 C11 C10 130.5(13) . . . . ?
C13 Os1 C11 C10 101.0(10) . . . . ?
C8 Os1 C11 C10 63.6(10) . . . . ?
C9 Os1 C11 C10 27.0(9) . . . . ?
P1 Os1 C11 C10 -162.3(8) . . . . ?
Cl2 Os1 C11 C10 -73.5(9) . . . . ?
Cl1 Os1 C11 C10 59(2) . . . . ?
C13 Os1 C11 C12 -29.5(9) . . . . ?
C10 Os1 C11 C12 -130.5(13) . . . . ?
C8 Os1 C11 C12 -66.9(9) . . . . ?
C9 Os1 C11 C12 -103.5(10) . . . . ?
P1 Os1 C11 C12 67.2(9) . . . . ?
Cl2 Os1 C11 C12 156.0(8) . . . . ?
Cl1 Os1 C11 C12 -71(2) . . . . ?
C12 Os1 C11 C15 -109.3(17) . . . . ?
C13 Os1 C11 C15 -138.8(16) . . . . ?
C10 Os1 C11 C15 120.2(18) . . . . ?
C8 Os1 C11 C15 -176.2(15) . . . . ?
C9 Os1 C11 C15 147.3(16) . . . . ?
P1 Os1 C11 C15 -42.0(15) . . . . ?
Cl2 Os1 C11 C15 46.7(15) . . . . ?
Cl1 Os1 C11 C15 179.2(12) . . . . ?
C10 C11 C12 C13 1(2) . . . . ?
C15 C11 C12 C13 -176.2(14) . . . . ?
Os1 C11 C12 C13 55.0(13) . . . . ?
C10 C11 C12 Os1 -53.5(12) . . . . ?
C15 C11 C12 Os1 128.8(13) . . . . ?
C10 Os1 C12 C13 -102.6(10) . . . . ?
C8 Os1 C12 C13 -30.0(9) . . . . ?
C11 Os1 C12 C13 -132.3(13) . . . . ?
C9 Os1 C12 C13 -66.8(10) . . . . ?
P1 Os1 C12 C13 108.5(9) . . . . ?
Cl2 Os1 C12 C13 -167.4(7) . . . . ?
Cl1 Os1 C12 C13 30.8(12) . . . . ?
C13 Os1 C12 C11 132.3(13) . . . . ?
C10 Os1 C12 C11 29.7(9) . . . . ?
C8 Os1 C12 C11 102.3(10) . . . . ?
C9 Os1 C12 C11 65.5(9) . . . . ?
P1 Os1 C12 C11 -119.2(8) . . . . ?
Cl2 Os1 C12 C11 -35.1(11) . . . . ?
Cl1 Os1 C12 C11 163.1(7) . . . . ?
C9 C8 C13 C12 -1(2) . . . . ?
C14 C8 C13 C12 -177.0(14) . . . . ?
Os1 C8 C13 C12 -54.2(12) . . . . ?
C9 C8 C13 Os1 53.1(14) . . . . ?
C14 C8 C13 Os1 -122.8(14) . . . . ?
C11 C12 C13 C8 0(2) . . . . ?
Os1 C12 C13 C8 55.2(12) . . . . ?
C11 C12 C13 Os1 -55.5(12) . . . . ?
C12 Os1 C13 C8 -130.5(14) . . . . ?
C10 Os1 C13 C8 -64.2(10) . . . . ?
C11 Os1 C13 C8 -101.0(10) . . . . ?
C9 Os1 C13 C8 -28.2(9) . . . . ?
P1 Os1 C13 C8 153.3(9) . . . . ?
Cl2 Os1 C13 C8 -68(3) . . . . ?
Cl1 Os1 C13 C8 70.7(9) . . . . ?
C10 Os1 C13 C12 66.3(10) . . . . ?
C8 Os1 C13 C12 130.5(14) . . . . ?
C11 Os1 C13 C12 29.4(9) . . . . ?
C9 Os1 C13 C12 102.3(11) . . . . ?
P1 Os1 C13 C12 -76.2(9) . . . . ?
Cl2 Os1 C13 C12 63(3) . . . . ?
Cl1 Os1 C13 C12 -158.9(9) . . . . ?
C10 C11 C15 C17 45(2) . . . . ?
C12 C11 C15 C17 -137.3(16) . . . . ?
Os1 C11 C15 C17 -51(2) . . . . ?
C10 C11 C15 C16 -80.6(19) . . . . ?
C12 C11 C15 C16 96.9(17) . . . . ?
Os1 C11 C15 C16 -176.4(12) . . . . ?
